data_7151266
loop_
_publ_author_name
'Fox, David J.'
'Pedersen, Daniel Sejer'
'Warren, Stuart'

_publ_section_title
;
 Asymmetric synthesis of orthogonally protected trans-cyclopropane
 gamma-amino acids via intramolecular ring closure.
;
_journal_issue 16
_journal_name_full 'Organic &amp; biomolecular chemistry'
_journal_page_first 3113
_journal_page_last 3116
_journal_paper_doi 10.1039/b606879k
_journal_volume 4
_journal_year 2006
_chemical_absolute_configuration
;
The absolute structure was determined reliably (Flack parameter -0.08(8)).
;
_chemical_formula_moiety 'C23 H29 O4 P'
_chemical_formula_sum 'C23 H29 O4 P'
_chemical_formula_weight 400.43
_chemical_name_systematic
;
?
;
_space_group_IT_number 1
_symmetry_cell_setting triclinic
_symmetry_space_group_name_Hall 'P 1'
_symmetry_space_group_name_H-M 'P 1'
_atom_sites_solution_hydrogens geom
_atom_sites_solution_primary direct
_atom_sites_solution_secondary difmap
_audit_creation_method SHELXL-97
_cell_angle_alpha 82.108(2)
_cell_angle_beta 87.448(2)
_cell_angle_gamma 82.337(2)
_cell_formula_units_Z 1
_cell_length_a 5.8939(2)
_cell_length_b 8.5144(3)
_cell_length_c 11.3355(4)
_cell_measurement_reflns_used 4748
_cell_measurement_temperature 180(2)
_cell_measurement_theta_max 27.48
_cell_measurement_theta_min 1.00
_cell_volume 558.23(3)
_computing_cell_refinement 'HKL Scalepack (Otwinowski & Minor 1997)'
_computing_data_collection 'Collect (Nonius B.V. 1998)'
_computing_data_reduction
;
HKL Denzo and Scalepack (Otwinowski & Minor 1997)
;
_computing_publication_material 'SHELXL-97 (Sheldrick 1997)'
_computing_structure_refinement 'SHELXL-97 (Sheldrick 1997)'
_computing_structure_solution 'SIR-92 (Altomare et al. 1994)'
_diffrn_ambient_temperature 180(2)
_diffrn_measured_fraction_theta_full 0.988
_diffrn_measured_fraction_theta_max 0.988
_diffrn_measurement_device_type 'Nonius Kappa CCD'
_diffrn_measurement_method 'Thin slice \w and \f scans'
_diffrn_radiation_source 'fine-focus sealed tube'
_diffrn_radiation_type MoK\a
_diffrn_radiation_wavelength 0.71073
_diffrn_reflns_av_R_equivalents 0.0246
_diffrn_reflns_av_sigmaI/netI 0.0373
_diffrn_reflns_limit_h_max 7
_diffrn_reflns_limit_h_min -7
_diffrn_reflns_limit_k_max 9
_diffrn_reflns_limit_k_min -11
_diffrn_reflns_limit_l_max 12
_diffrn_reflns_limit_l_min -14
_diffrn_reflns_number 5699
_diffrn_reflns_theta_full 27.56
_diffrn_reflns_theta_max 27.56
_diffrn_reflns_theta_min 3.63
_exptl_absorpt_coefficient_mu 0.147
_exptl_absorpt_correction_T_max 0.970
_exptl_absorpt_correction_T_min 0.924
_exptl_absorpt_correction_type multi-scan
_exptl_absorpt_process_details
;
multi-scan from symmetry-related measurements
Sortav (Blessing 1995)
;
_exptl_crystal_colour colourless
_exptl_crystal_density_diffrn 1.191
_exptl_crystal_density_method 'not measured'
_exptl_crystal_description block
_exptl_crystal_F_000 214
_exptl_crystal_size_max 0.35
_exptl_crystal_size_mid 0.35
_exptl_crystal_size_min 0.23
_refine_diff_density_max 0.252
_refine_diff_density_min -0.248
_refine_diff_density_rms 0.068
_refine_ls_abs_structure_details 'Flack H D (1983), Acta Cryst. A39, 876-881'
_refine_ls_abs_structure_Flack -0.08(8)
_refine_ls_extinction_method none
_refine_ls_goodness_of_fit_ref 1.140
_refine_ls_hydrogen_treatment constr
_refine_ls_matrix_type full
_refine_ls_number_parameters 257
_refine_ls_number_reflns 3689
_refine_ls_number_restraints 3
_refine_ls_restrained_S_all 1.139
_refine_ls_R_factor_all 0.0368
_refine_ls_R_factor_gt 0.0351
_refine_ls_shift/su_max 0.000
_refine_ls_shift/su_mean 0.000
_refine_ls_structure_factor_coef Fsqd
_refine_ls_weighting_details 'calc w=1/[\s^2^(Fo^2^)+(0.0497P)^2^+0.1145P] where P=(Fo^2^+2Fc^2^)/3'
_refine_ls_weighting_scheme calc
_refine_ls_wR_factor_gt 0.0962
_refine_ls_wR_factor_ref 0.0978
_reflns_number_gt 3581
_reflns_number_total 3689
_reflns_threshold_expression >2sigma(I)
_cod_data_source_file b606879k.txt
_cod_data_source_block sw0411
_cod_original_sg_symbol_H-M P1
_cod_database_code 7151266

loop_
_symmetry_equiv_pos_as_xyz
'x, y, z'

loop_
_atom_site_label
_atom_site_type_symbol
_atom_site_fract_x
_atom_site_fract_y
_atom_site_fract_z
_atom_site_U_iso_or_equiv
_atom_site_adp_type
_atom_site_occupancy
_atom_site_symmetry_multiplicity
_atom_site_calc_flag
_atom_site_refinement_flags
_atom_site_disorder_assembly
_atom_site_disorder_group
P1 P 0.27378(6) 0.25996(5) 0.74306(4) 0.02163(13) Uani 1 1 d . . .
O1 O 0.9852(3) 0.6434(3) 0.40524(19) 0.0617(7) Uani 1 1 d . . .
O2 O 0.7425(3) 0.7352(2) 0.25475(15) 0.0353(4) Uani 1 1 d . . .
O3 O 0.4797(2) 0.24963(19) 0.64827(13) 0.0274(3) Uani 1 1 d . . .
O4 O 0.0800(2) 0.38322(17) 0.70718(14) 0.0288(4) Uani 1 1 d . . .
C1 C 0.7985(4) 0.6600(3) 0.3641(2) 0.0374(6) Uani 1 1 d . . .
C2 C 0.5938(4) 0.6015(3) 0.4265(2) 0.0373(6) Uani 1 1 d . . .
H2 H 0.4513 0.6141 0.3795 0.045 Uiso 1 1 calc R . .
C3 C 0.6337(4) 0.4558(3) 0.5190(2) 0.0303(5) Uani 1 1 d . . .
H3 H 0.7977 0.4110 0.5318 0.036 Uiso 1 1 calc R . .
C4 C 0.4690(4) 0.3350(3) 0.52725(19) 0.0315(5) Uani 1 1 d . . .
H4 H 0.3102 0.3888 0.5103 0.038 Uiso 1 1 calc R . .
C5 C 0.5414(6) 0.2098(4) 0.4423(3) 0.0552(8) Uani 1 1 d . . .
H5A H 0.5527 0.2656 0.3601 0.066 Uiso 1 1 calc R . .
H5B H 0.6956 0.1547 0.4638 0.066 Uiso 1 1 calc R . .
C6 C 0.3784(8) 0.0855(5) 0.4446(4) 0.0835(13) Uani 1 1 d . . .
H6A H 0.4273 0.0159 0.3837 0.125 Uiso 1 1 calc R . .
H6B H 0.2232 0.1392 0.4285 0.125 Uiso 1 1 calc R . .
H6C H 0.3797 0.0211 0.5233 0.125 Uiso 1 1 calc R . .
C7 C 0.5636(6) 0.6123(4) 0.5585(3) 0.0556(8) Uani 1 1 d . . .
H7A H 0.6797 0.6611 0.5967 0.067 Uiso 1 1 calc R . .
H7B H 0.4055 0.6340 0.5910 0.067 Uiso 1 1 calc R . .
C8 C 0.9150(5) 0.8061(3) 0.1740(2) 0.0387(6) Uani 1 1 d . . .
C9 C 1.0044(8) 0.9363(4) 0.2288(3) 0.0733(12) Uani 1 1 d . . .
H9A H 1.0933 0.8890 0.2988 0.110 Uiso 1 1 calc R . .
H9B H 0.8756 1.0115 0.2527 0.110 Uiso 1 1 calc R . .
H9C H 1.1027 0.9931 0.1704 0.110 Uiso 1 1 calc R . .
C10 C 0.7788(5) 0.8729(4) 0.0636(3) 0.0525(7) Uani 1 1 d . . .
H10A H 0.6480 0.9484 0.0850 0.079 Uiso 1 1 calc R . .
H10B H 0.7234 0.7852 0.0302 0.079 Uiso 1 1 calc R . .
H10C H 0.8771 0.9282 0.0043 0.079 Uiso 1 1 calc R . .
C11 C 1.1038(5) 0.6771(4) 0.1446(3) 0.0580(8) Uani 1 1 d . . .
H11A H 1.1792 0.6260 0.2180 0.087 Uiso 1 1 calc R . .
H11B H 1.2162 0.7250 0.0895 0.087 Uiso 1 1 calc R . .
H11C H 1.0380 0.5969 0.1073 0.087 Uiso 1 1 calc R . .
C12 C 0.4118(3) 0.2900(3) 0.87553(19) 0.0242(4) Uani 1 1 d . . .
C13 C 0.3055(4) 0.2554(3) 0.9860(2) 0.0320(5) Uani 1 1 d . . .
H13 H 0.1703 0.2050 0.9921 0.038 Uiso 1 1 calc R . .
C14 C 0.3957(5) 0.2938(3) 1.0874(2) 0.0410(6) Uani 1 1 d . . .
H14 H 0.3229 0.2695 1.1630 0.049 Uiso 1 1 calc R . .
C15 C 0.5928(5) 0.3682(3) 1.0785(2) 0.0410(6) Uani 1 1 d . . .
H15 H 0.6537 0.3961 1.1478 0.049 Uiso 1 1 calc R . .
C16 C 0.7000(4) 0.4015(3) 0.9692(2) 0.0360(5) Uani 1 1 d . . .
H16 H 0.8357 0.4513 0.9637 0.043 Uiso 1 1 calc R . .
C17 C 0.6115(3) 0.3629(3) 0.8672(2) 0.0284(5) Uani 1 1 d . . .
H17 H 0.6863 0.3859 0.7921 0.034 Uiso 1 1 calc R . .
C18 C 0.1927(3) 0.0619(3) 0.76627(19) 0.0249(4) Uani 1 1 d . . .
C19 C 0.3389(4) -0.0682(3) 0.8192(2) 0.0324(5) Uani 1 1 d . . .
H19 H 0.4764 -0.0520 0.8538 0.039 Uiso 1 1 calc R . .
C20 C 0.2827(5) -0.2216(3) 0.8211(3) 0.0452(6) Uani 1 1 d . . .
H20 H 0.3828 -0.3106 0.8566 0.054 Uiso 1 1 calc R . .
C21 C 0.0821(5) -0.2460(3) 0.7718(3) 0.0485(7) Uani 1 1 d . . .
H21 H 0.0456 -0.3514 0.7723 0.058 Uiso 1 1 calc R . .
C22 C -0.0641(5) -0.1175(3) 0.7221(3) 0.0469(7) Uani 1 1 d . . .
H22 H -0.2031 -0.1345 0.6894 0.056 Uiso 1 1 calc R . .
C23 C -0.0109(4) 0.0375(3) 0.7191(2) 0.0334(5) Uani 1 1 d . . .
H23 H -0.1135 0.1260 0.6850 0.040 Uiso 1 1 calc R . .

loop_
_atom_site_aniso_label
_atom_site_aniso_U_11
_atom_site_aniso_U_22
_atom_site_aniso_U_33
_atom_site_aniso_U_23
_atom_site_aniso_U_13
_atom_site_aniso_U_12
P1 0.0203(2) 0.0217(3) 0.0226(3) 0.00031(19) -0.00147(18) -0.00493(17)
O1 0.0453(11) 0.0947(18) 0.0444(12) 0.0261(12) -0.0159(9) -0.0379(12)
O2 0.0368(9) 0.0389(10) 0.0278(9) 0.0095(7) -0.0035(7) -0.0091(7)
O3 0.0245(7) 0.0342(8) 0.0225(8) 0.0022(6) 0.0008(6) -0.0064(6)
O4 0.0257(7) 0.0242(8) 0.0355(9) 0.0006(7) -0.0063(6) -0.0017(6)
C1 0.0408(13) 0.0400(14) 0.0317(13) 0.0062(11) -0.0038(11) -0.0172(11)
C2 0.0352(12) 0.0421(14) 0.0324(13) 0.0088(11) -0.0017(10) -0.0107(10)
C3 0.0318(11) 0.0375(12) 0.0222(11) 0.0035(9) -0.0023(9) -0.0133(9)
C4 0.0344(11) 0.0438(14) 0.0176(10) 0.0044(9) -0.0039(9) -0.0168(10)
C5 0.071(2) 0.071(2) 0.0318(14) -0.0126(14) 0.0081(13) -0.0347(17)
C6 0.120(3) 0.091(3) 0.059(2) -0.039(2) 0.019(2) -0.064(3)
C7 0.079(2) 0.0470(17) 0.0445(17) -0.0084(14) 0.0210(15) -0.0276(16)
C8 0.0476(14) 0.0417(14) 0.0265(12) 0.0048(10) 0.0044(10) -0.0164(11)
C9 0.113(3) 0.063(2) 0.053(2) 0.0036(17) 0.005(2) -0.058(2)
C10 0.0585(17) 0.0578(19) 0.0345(15) 0.0122(13) 0.0022(13) -0.0034(14)
C11 0.0440(15) 0.078(2) 0.0464(17) -0.0017(16) 0.0014(13) 0.0050(15)
C12 0.0252(9) 0.0231(10) 0.0242(10) -0.0020(8) -0.0030(8) -0.0027(8)
C13 0.0335(11) 0.0332(12) 0.0292(12) -0.0018(10) 0.0007(9) -0.0069(9)
C14 0.0471(14) 0.0490(16) 0.0265(12) -0.0045(11) 0.0007(10) -0.0059(12)
C15 0.0482(14) 0.0461(15) 0.0313(13) -0.0117(11) -0.0118(11) -0.0044(11)
C16 0.0329(11) 0.0374(13) 0.0395(14) -0.0056(11) -0.0094(10) -0.0083(10)
C17 0.0250(10) 0.0291(11) 0.0305(12) -0.0018(9) -0.0003(8) -0.0039(8)
C18 0.0270(10) 0.0220(10) 0.0258(11) -0.0033(8) 0.0036(8) -0.0054(8)
C19 0.0367(11) 0.0277(12) 0.0307(12) 0.0001(9) 0.0010(9) -0.0009(9)
C20 0.0638(17) 0.0224(12) 0.0454(15) -0.0008(11) 0.0125(13) 0.0007(11)
C21 0.0651(18) 0.0266(13) 0.0584(18) -0.0172(13) 0.0231(14) -0.0185(12)
C22 0.0412(14) 0.0428(15) 0.0649(19) -0.0252(14) 0.0077(13) -0.0191(12)
C23 0.0269(10) 0.0326(13) 0.0430(14) -0.0092(10) 0.0003(9) -0.0078(9)

loop_
_atom_type_symbol
_atom_type_description
_atom_type_scat_dispersion_real
_atom_type_scat_dispersion_imag
_atom_type_scat_source
C C 0.0033 0.0016 'International Tables Vol C Tables 4.2.6.8 and 6.1.1.4'
H H 0.0000 0.0000 'International Tables Vol C Tables 4.2.6.8 and 6.1.1.4'
O O 0.0106 0.0060 'International Tables Vol C Tables 4.2.6.8 and 6.1.1.4'
P P 0.1023 0.0942 'International Tables Vol C Tables 4.2.6.8 and 6.1.1.4'

loop_
_geom_angle_atom_site_label_1
_geom_angle_atom_site_label_2
_geom_angle_atom_site_label_3
_geom_angle
_geom_angle_site_symmetry_1
_geom_angle_site_symmetry_3
_geom_angle_publ_flag
O4 P1 O3 114.64(9) . . ?
O4 P1 C18 112.50(9) . . ?
O3 P1 C18 104.21(9) . . ?
O4 P1 C12 114.08(9) . . ?
O3 P1 C12 102.73(9) . . ?
C18 P1 C12 107.72(10) . . ?
C1 O2 C8 120.92(19) . . ?
C4 O3 P1 123.80(14) . . ?
O1 C1 O2 125.4(2) . . ?
O1 C1 C2 124.8(2) . . ?
O2 C1 C2 109.7(2) . . ?
C1 C2 C3 117.1(2) . . ?
C1 C2 C7 117.8(2) . . ?
C3 C2 C7 57.99(17) . . ?
C1 C2 H2 117.0 . . ?
C3 C2 H2 117.0 . . ?
C7 C2 H2 117.0 . . ?
C7 C3 C4 120.4(2) . . ?
C7 C3 C2 61.13(19) . . ?
C4 C3 C2 118.12(19) . . ?
C7 C3 H3 115.4 . . ?
C4 C3 H3 115.4 . . ?
C2 C3 H3 115.4 . . ?
O3 C4 C3 106.96(16) . . ?
O3 C4 C5 106.8(2) . . ?
C3 C4 C5 111.3(2) . . ?
O3 C4 H4 110.6 . . ?
C3 C4 H4 110.6 . . ?
C5 C4 H4 110.6 . . ?
C6 C5 C4 113.9(3) . . ?
C6 C5 H5A 108.8 . . ?
C4 C5 H5A 108.8 . . ?
C6 C5 H5B 108.8 . . ?
C4 C5 H5B 108.8 . . ?
H5A C5 H5B 107.7 . . ?
C5 C6 H6A 109.5 . . ?
C5 C6 H6B 109.5 . . ?
H6A C6 H6B 109.5 . . ?
C5 C6 H6C 109.5 . . ?
H6A C6 H6C 109.5 . . ?
H6B C6 H6C 109.5 . . ?
C3 C7 C2 60.89(18) . . ?
C3 C7 H7A 117.7 . . ?
C2 C7 H7A 117.7 . . ?
C3 C7 H7B 117.7 . . ?
C2 C7 H7B 117.7 . . ?
H7A C7 H7B 114.8 . . ?
O2 C8 C9 109.8(2) . . ?
O2 C8 C11 110.0(2) . . ?
C9 C8 C11 112.5(3) . . ?
O2 C8 C10 102.6(2) . . ?
C9 C8 C10 111.6(3) . . ?
C11 C8 C10 110.0(2) . . ?
C8 C9 H9A 109.5 . . ?
C8 C9 H9B 109.5 . . ?
H9A C9 H9B 109.5 . . ?
C8 C9 H9C 109.5 . . ?
H9A C9 H9C 109.5 . . ?
H9B C9 H9C 109.5 . . ?
C8 C10 H10A 109.5 . . ?
C8 C10 H10B 109.5 . . ?
H10A C10 H10B 109.5 . . ?
C8 C10 H10C 109.5 . . ?
H10A C10 H10C 109.5 . . ?
H10B C10 H10C 109.5 . . ?
C8 C11 H11A 109.5 . . ?
C8 C11 H11B 109.5 . . ?
H11A C11 H11B 109.5 . . ?
C8 C11 H11C 109.5 . . ?
H11A C11 H11C 109.5 . . ?
H11B C11 H11C 109.5 . . ?
C13 C12 C17 119.6(2) . . ?
C13 C12 P1 119.41(16) . . ?
C17 C12 P1 120.62(17) . . ?
C14 C13 C12 120.3(2) . . ?
C14 C13 H13 119.8 . . ?
C12 C13 H13 119.8 . . ?
C13 C14 C15 119.8(2) . . ?
C13 C14 H14 120.1 . . ?
C15 C14 H14 120.1 . . ?
C16 C15 C14 120.0(2) . . ?
C16 C15 H15 120.0 . . ?
C14 C15 H15 120.0 . . ?
C15 C16 C17 120.5(2) . . ?
C15 C16 H16 119.7 . . ?
C17 C16 H16 119.7 . . ?
C16 C17 C12 119.6(2) . . ?
C16 C17 H17 120.2 . . ?
C12 C17 H17 120.2 . . ?
C23 C18 C19 119.8(2) . . ?
C23 C18 P1 118.28(17) . . ?
C19 C18 P1 121.57(17) . . ?
C20 C19 C18 119.6(2) . . ?
C20 C19 H19 120.2 . . ?
C18 C19 H19 120.2 . . ?
C21 C20 C19 120.5(3) . . ?
C21 C20 H20 119.8 . . ?
C19 C20 H20 119.8 . . ?
C22 C21 C20 119.8(2) . . ?
C22 C21 H21 120.1 . . ?
C20 C21 H21 120.1 . . ?
C21 C22 C23 120.6(2) . . ?
C21 C22 H22 119.7 . . ?
C23 C22 H22 119.7 . . ?
C18 C23 C22 119.6(2) . . ?
C18 C23 H23 120.2 . . ?
C22 C23 H23 120.2 . . ?

loop_
_geom_bond_atom_site_label_1
_geom_bond_atom_site_label_2
_geom_bond_distance
_geom_bond_site_symmetry_2
_geom_bond_publ_flag
P1 O4 1.4750(14) . ?
P1 O3 1.5864(15) . ?
P1 C18 1.796(2) . ?
P1 C12 1.803(2) . ?
O1 C1 1.198(3) . ?
O2 C1 1.348(3) . ?
O2 C8 1.471(3) . ?
O3 C4 1.462(3) . ?
C1 C2 1.481(3) . ?
C2 C3 1.510(3) . ?
C2 C7 1.513(4) . ?
C2 H2 1.0000 . ?
C3 C7 1.465(4) . ?
C3 C4 1.497(3) . ?
C3 H3 1.0000 . ?
C4 C5 1.539(4) . ?
C4 H4 1.0000 . ?
C5 C6 1.518(4) . ?
C5 H5A 0.9900 . ?
C5 H5B 0.9900 . ?
C6 H6A 0.9800 . ?
C6 H6B 0.9800 . ?
C6 H6C 0.9800 . ?
C7 H7A 0.9900 . ?
C7 H7B 0.9900 . ?
C8 C9 1.505(4) . ?
C8 C11 1.516(4) . ?
C8 C10 1.519(4) . ?
C9 H9A 0.9800 . ?
C9 H9B 0.9800 . ?
C9 H9C 0.9800 . ?
C10 H10A 0.9800 . ?
C10 H10B 0.9800 . ?
C10 H10C 0.9800 . ?
C11 H11A 0.9800 . ?
C11 H11B 0.9800 . ?
C11 H11C 0.9800 . ?
C12 C13 1.388(3) . ?
C12 C17 1.395(3) . ?
C13 C14 1.384(3) . ?
C13 H13 0.9500 . ?
C14 C15 1.389(4) . ?
C14 H14 0.9500 . ?
C15 C16 1.377(4) . ?
C15 H15 0.9500 . ?
C16 C17 1.386(3) . ?
C16 H16 0.9500 . ?
C17 H17 0.9500 . ?
C18 C23 1.387(3) . ?
C18 C19 1.393(3) . ?
C19 C20 1.387(4) . ?
C19 H19 0.9500 . ?
C20 C21 1.382(4) . ?
C20 H20 0.9500 . ?
C21 C22 1.371(4) . ?
C21 H21 0.9500 . ?
C22 C23 1.392(3) . ?
C22 H22 0.9500 . ?
C23 H23 0.9500 . ?

loop_
_geom_torsion_atom_site_label_1
_geom_torsion_atom_site_label_2
_geom_torsion_atom_site_label_3
_geom_torsion_atom_site_label_4
_geom_torsion
_geom_torsion_site_symmetry_1
_geom_torsion_site_symmetry_2
_geom_torsion_site_symmetry_3
_geom_torsion_site_symmetry_4
_geom_torsion_publ_flag
O4 P1 O3 C4 -9.45(19) . . . . ?
C18 P1 O3 C4 113.95(17) . . . . ?
C12 P1 O3 C4 -133.77(17) . . . . ?
C8 O2 C1 O1 -0.2(4) . . . . ?
C8 O2 C1 C2 179.5(2) . . . . ?
O1 C1 C2 C3 -28.1(4) . . . . ?
O2 C1 C2 C3 152.2(2) . . . . ?
O1 C1 C2 C7 38.1(4) . . . . ?
O2 C1 C2 C7 -141.6(2) . . . . ?
C1 C2 C3 C7 107.3(3) . . . . ?
C1 C2 C3 C4 -141.5(2) . . . . ?
C7 C2 C3 C4 111.1(3) . . . . ?
P1 O3 C4 C3 113.62(18) . . . . ?
P1 O3 C4 C5 -127.14(18) . . . . ?
C7 C3 C4 O3 -84.5(3) . . . . ?
C2 C3 C4 O3 -155.7(2) . . . . ?
C7 C3 C4 C5 159.2(3) . . . . ?
C2 C3 C4 C5 88.0(3) . . . . ?
O3 C4 C5 C6 64.8(3) . . . . ?
C3 C4 C5 C6 -178.8(3) . . . . ?
C4 C3 C7 C2 -107.5(2) . . . . ?
C1 C2 C7 C3 -106.1(2) . . . . ?
C1 O2 C8 C9 -62.2(3) . . . . ?
C1 O2 C8 C11 62.0(3) . . . . ?
C1 O2 C8 C10 179.0(2) . . . . ?
O4 P1 C12 C13 75.5(2) . . . . ?
O3 P1 C12 C13 -159.84(18) . . . . ?
C18 P1 C12 C13 -50.2(2) . . . . ?
O4 P1 C12 C17 -97.87(18) . . . . ?
O3 P1 C12 C17 26.82(19) . . . . ?
C18 P1 C12 C17 136.47(17) . . . . ?
C17 C12 C13 C14 0.5(3) . . . . ?
P1 C12 C13 C14 -172.90(19) . . . . ?
C12 C13 C14 C15 0.3(4) . . . . ?
C13 C14 C15 C16 -0.9(4) . . . . ?
C14 C15 C16 C17 0.7(4) . . . . ?
C15 C16 C17 C12 0.2(4) . . . . ?
C13 C12 C17 C16 -0.7(3) . . . . ?
P1 C12 C17 C16 172.59(18) . . . . ?
O4 P1 C18 C23 17.4(2) . . . . ?
O3 P1 C18 C23 -107.41(18) . . . . ?
C12 P1 C18 C23 143.96(18) . . . . ?
O4 P1 C18 C19 -169.16(17) . . . . ?
O3 P1 C18 C19 66.1(2) . . . . ?
C12 P1 C18 C19 -42.6(2) . . . . ?
C23 C18 C19 C20 1.9(4) . . . . ?
P1 C18 C19 C20 -171.5(2) . . . . ?
C18 C19 C20 C21 -0.5(4) . . . . ?
C19 C20 C21 C22 -0.9(4) . . . . ?
C20 C21 C22 C23 1.0(4) . . . . ?
C19 C18 C23 C22 -1.8(4) . . . . ?
P1 C18 C23 C22 171.7(2) . . . . ?
C21 C22 C23 C18 0.4(4) . . . . ?

loop_
_cod_related_entry_id
_cod_related_entry_database
_cod_related_entry_code
1 ChemSpider 10018892
